data_2231771
loop_
_publ_author_name
'Yang, Yisheng'
'Chai, Wenxiang'
'Song, Li'
'Yang, Yunyun'
'Chen, Jiongke'

_publ_section_title
;
 Aqua[4-(hydroxyiminomethyl)pyridine-\k<i>N</i>^1^](iminodiacetato-\k^3^<i>O</i>,<i>N</i>,<i>O</i>')copper(II)
;
_journal_coeditor_code ZK2022
_journal_issue 9
_journal_name_full 'Acta Crystallographica Section E'
_journal_page_first m1291
_journal_page_last m1292
_journal_paper_doi 10.1107/S1600536811033459
_journal_volume 67
_journal_year 2011
_chemical_formula_iupac '[Cu (C4 H5 N O4) (C6 H6 N2 O) (H2 O)]'
_chemical_formula_moiety 'C10 H13 Cu N3 O6'
_chemical_formula_sum 'C10 H13 Cu N3 O6'
_chemical_formula_weight 334.78
_chemical_name_systematic
;
Aqua[4-(hydroxyiminomethyl)pyridine-\k<i>N</i>^1^](iminodiacetato-
\k^3^<i>O</i>,<i>N</i>,<i>O</i>')copper(II)
;
_space_group_IT_number 2
_symmetry_cell_setting triclinic
_symmetry_space_group_name_Hall '-P 1'
_symmetry_space_group_name_H-M 'P -1'
_atom_sites_solution_hydrogens geom
_atom_sites_solution_primary direct
_atom_sites_solution_secondary difmap
_audit_creation_method SHELXL-97
_cell_angle_alpha 93.41(2)
_cell_angle_beta 93.952(13)
_cell_angle_gamma 106.52(2)
_cell_formula_units_Z 2
_cell_length_a 5.520(7)
_cell_length_b 6.715(9)
_cell_length_c 17.21(2)
_cell_measurement_temperature 293(2)
_cell_volume 608.0(13)
_computing_cell_refinement 'PROCESS-AUTO (Rigaku, 1998)'
_computing_data_collection 'PROCESS-AUTO (Rigaku, 1998)'
_computing_data_reduction 'CrystalStructure (Rigaku/MSC, 2004)'
_computing_molecular_graphics 'SHELXTL (Sheldrick, 2008)'
_computing_publication_material 'SHELXTL (Sheldrick, 2008)'
_computing_structure_refinement 'SHELXL97 (Sheldrick, 2008)'
_computing_structure_solution 'SHELXS97 (Sheldrick, 2008)'
_diffrn_ambient_temperature 293(2)
_diffrn_detector_area_resol_mean 14.6306
_diffrn_measured_fraction_theta_full 0.981
_diffrn_measured_fraction_theta_max 0.981
_diffrn_measurement_device_type 'Rigaku R-AXIS RAPID'
_diffrn_measurement_method CCD_Profile_fitting
_diffrn_radiation_monochromator graphite
_diffrn_radiation_source 'fine-focus sealed tube'
_diffrn_radiation_type MoK\a
_diffrn_radiation_wavelength 0.71075
_diffrn_reflns_av_R_equivalents 0.0357
_diffrn_reflns_av_sigmaI/netI 0.0603
_diffrn_reflns_limit_h_max 7
_diffrn_reflns_limit_h_min -6
_diffrn_reflns_limit_k_max 6
_diffrn_reflns_limit_k_min -8
_diffrn_reflns_limit_l_max 22
_diffrn_reflns_limit_l_min -22
_diffrn_reflns_number 4742
_diffrn_reflns_theta_full 27.48
_diffrn_reflns_theta_max 27.48
_diffrn_reflns_theta_min 3.18
_exptl_absorpt_coefficient_mu 1.828
_exptl_absorpt_correction_T_max 0.8383
_exptl_absorpt_correction_T_min 0.8383
_exptl_absorpt_correction_type multi-scan
_exptl_absorpt_process_details '(ABSCOR; Higashi, 1995)'
_exptl_crystal_colour blue
_exptl_crystal_density_diffrn 1.829
_exptl_crystal_density_method 'not measured'
_exptl_crystal_description prism
_exptl_crystal_F_000 342
_exptl_crystal_size_max 0.10
_exptl_crystal_size_mid 0.10
_exptl_crystal_size_min 0.10
_refine_diff_density_max 0.565
_refine_diff_density_min -0.502
_refine_ls_extinction_method none
_refine_ls_goodness_of_fit_ref 1.038
_refine_ls_hydrogen_treatment mixed
_refine_ls_matrix_type full
_refine_ls_number_parameters 229
_refine_ls_number_reflns 2739
_refine_ls_number_restraints 3
_refine_ls_restrained_S_all 1.037
_refine_ls_R_factor_all 0.0531
_refine_ls_R_factor_gt 0.0408
_refine_ls_shift/su_max 0.000
_refine_ls_shift/su_mean 0.000
_refine_ls_structure_factor_coef Fsqd
_refine_ls_weighting_details 'calc w=1/[\s^2^(Fo^2^)+(0.0435P)^2^+0.0000P] where P=(Fo^2^+2Fc^2^)/3'
_refine_ls_weighting_scheme calc
_refine_ls_wR_factor_gt 0.0884
_refine_ls_wR_factor_ref 0.0947
_reflns_number_gt 2269
_reflns_number_total 2739
_reflns_threshold_expression I>2sigma(I)
_cod_data_source_file zk2022.cif
_cod_data_source_block I
_cod_original_cell_volume 608.1(13)
_cod_database_code 2231771
_cod_database_fobs_code 2231771

loop_
_symmetry_equiv_pos_as_xyz
'x, y, z'
'-x, -y, -z'

loop_
_atom_site_type_symbol
_atom_site_label
_atom_site_fract_x
_atom_site_fract_y
_atom_site_fract_z
_atom_site_U_iso_or_equiv
_atom_site_adp_type
_atom_site_calc_flag
_atom_site_refinement_flags
_atom_site_occupancy
_atom_site_symmetry_multiplicity
Cu Cu1 -0.37748(7) -0.42758(6) -0.194474(19) 0.01297(13) Uani d . 1 1
N N1 -0.1348(5) -0.2773(4) -0.10405(14) 0.0125(5) Uani d . 1 1
O O1 -0.6388(4) -0.4320(3) -0.11931(11) 0.0145(4) Uani d . 1 1
O O2 -0.6897(4) -0.3155(3) 0.00069(12) 0.0169(5) Uani d . 1 1
O O3 0.2937(4) -0.0787(3) -0.24552(12) 0.0178(5) Uani d . 1 1
O O4 -0.0910(4) -0.3095(3) -0.25623(11) 0.0154(5) Uani d . 1 1
O O5 -0.3355(4) -0.7481(3) -0.16195(12) 0.0165(5) Uani d D 1 1
N N2 -0.6174(5) -0.5564(4) -0.28578(13) 0.0113(5) Uani d . 1 1
C C7 -0.9679(6) -0.7319(5) -0.41322(16) 0.0146(6) Uani d . 1 1
O O6 -1.3312(5) -0.8857(4) -0.59936(13) 0.0241(5) Uani d D 1 1
C C1 -0.5549(6) -0.3314(4) -0.05274(16) 0.0133(6) Uani d . 1 1
C C4 0.0914(6) -0.1689(4) -0.21843(16) 0.0131(6) Uani d . 1 1
N N3 -1.1134(5) -0.7984(4) -0.54871(15) 0.0181(6) Uani d . 1 1
C C3 0.0505(6) -0.1025(5) -0.13563(17) 0.0126(6) Uani d . 1 1
C C5 -0.5516(6) -0.5396(5) -0.35971(17) 0.0154(6) Uani d . 1 1
C C9 -0.8561(6) -0.6636(5) -0.27556(17) 0.0146(6) Uani d . 1 1
C C2 -0.2717(6) -0.2199(5) -0.03983(16) 0.0127(6) Uani d . 1 1
C C6 -0.7194(6) -0.6254(5) -0.42368(17) 0.0176(7) Uani d . 1 1
C C8 -1.0364(6) -0.7541(5) -0.33692(17) 0.0149(6) Uani d . 1 1
C C10 -1.1658(6) -0.8162(5) -0.47803(18) 0.0191(7) Uani d . 1 1
H H2B -0.253(7) -0.070(6) -0.038(2) 0.026(5) Uiso d . 1 1
H H9 -0.894(6) -0.675(5) -0.2254(19) 0.013(8) Uiso d . 1 1
H H6 -0.668(7) -0.608(6) -0.475(2) 0.029(10) Uiso d . 1 1
H H3B 0.201(7) -0.051(6) -0.102(2) 0.026(5) Uiso d . 1 1
H H5 -0.393(7) -0.473(5) -0.3613(18) 0.012(8) Uiso d . 1 1
H H3A -0.027(6) 0.015(5) -0.1426(19) 0.020(9) Uiso d . 1 1
H H8 -1.188(7) -0.826(5) -0.3240(19) 0.023(10) Uiso d . 1 1
H H10 -1.331(7) -0.874(5) -0.4651(19) 0.023(9) Uiso d . 1 1
H H2A -0.204(6) -0.249(5) 0.0091(19) 0.015(8) Uiso d . 1 1
H H1 -0.062(6) -0.363(5) -0.0895(19) 0.014(9) Uiso d . 1 1
H H5A -0.347(7) -0.761(6) -0.1154(11) 0.026(5) Uiso d D 1 1
H H5B -0.439(6) -0.853(4) -0.1834(19) 0.026(5) Uiso d D 1 1
H H6A -1.267(6) -0.858(6) -0.6405(14) 0.026(5) Uiso d D 1 1

loop_
_atom_site_aniso_label
_atom_site_aniso_U_11
_atom_site_aniso_U_22
_atom_site_aniso_U_33
_atom_site_aniso_U_12
_atom_site_aniso_U_13
_atom_site_aniso_U_23
Cu1 0.0110(2) 0.0155(2) 0.00976(18) 0.00041(15) -0.00023(13) -0.00174(13)
N1 0.0124(13) 0.0124(12) 0.0122(12) 0.0029(11) 0.0000(10) 0.0005(10)
O1 0.0120(11) 0.0191(11) 0.0104(9) 0.0021(9) -0.0006(8) -0.0005(8)
O2 0.0117(11) 0.0267(12) 0.0123(10) 0.0058(9) 0.0020(8) 0.0007(9)
O3 0.0161(12) 0.0192(11) 0.0139(10) -0.0022(9) 0.0037(9) 0.0010(9)
O4 0.0123(11) 0.0178(11) 0.0123(10) -0.0011(9) 0.0006(8) -0.0020(8)
O5 0.0169(12) 0.0153(11) 0.0138(10) -0.0002(9) 0.0007(9) -0.0006(9)
N2 0.0088(12) 0.0129(12) 0.0115(11) 0.0025(10) -0.0004(9) -0.0007(9)
C7 0.0210(17) 0.0124(14) 0.0092(13) 0.0049(12) -0.0040(12) -0.0020(11)
O6 0.0184(13) 0.0336(14) 0.0139(11) -0.0012(11) -0.0008(9) -0.0020(10)
C1 0.0140(16) 0.0145(15) 0.0123(13) 0.0055(12) -0.0009(11) 0.0039(11)
C4 0.0138(15) 0.0130(14) 0.0132(13) 0.0052(12) -0.0003(11) 0.0018(11)
N3 0.0179(14) 0.0198(14) 0.0161(12) 0.0074(11) -0.0063(11) -0.0022(11)
C3 0.0127(15) 0.0127(14) 0.0097(13) 0.0002(12) -0.0002(11) -0.0024(11)
C5 0.0105(16) 0.0176(15) 0.0158(14) 0.0002(13) -0.0001(12) 0.0028(12)
C9 0.0154(16) 0.0147(15) 0.0122(14) 0.0015(12) 0.0043(12) -0.0005(11)
C2 0.0123(15) 0.0134(15) 0.0108(13) 0.0021(12) 0.0012(11) -0.0022(11)
C6 0.0192(17) 0.0204(16) 0.0115(14) 0.0030(13) 0.0027(12) 0.0005(12)
C8 0.0113(16) 0.0159(15) 0.0157(14) 0.0017(13) 0.0007(12) -0.0009(12)
C10 0.0123(17) 0.0252(17) 0.0157(15) -0.0002(14) 0.0005(12) -0.0014(13)

loop_
_atom_type_symbol
_atom_type_description
_atom_type_scat_dispersion_real
_atom_type_scat_dispersion_imag
_atom_type_scat_source
C C 0.0033 0.0016 'International Tables Vol C Tables 4.2.6.8 and 6.1.1.4'
H H 0.0000 0.0000 'International Tables Vol C Tables 4.2.6.8 and 6.1.1.4'
N N 0.0061 0.0033 'International Tables Vol C Tables 4.2.6.8 and 6.1.1.4'
O O 0.0106 0.0060 'International Tables Vol C Tables 4.2.6.8 and 6.1.1.4'
Cu Cu 0.3201 1.2651 'International Tables Vol C Tables 4.2.6.8 and 6.1.1.4'

loop_
_geom_angle_atom_site_label_1
_geom_angle_atom_site_label_2
_geom_angle_atom_site_label_3
_geom_angle
N2 Cu1 O4 94.86(12)
N2 Cu1 O1 96.38(13)
O4 Cu1 O1 158.10(9)
N2 Cu1 N1 175.97(10)
O4 Cu1 N1 83.76(13)
O1 Cu1 N1 83.72(13)
N2 Cu1 O5 92.19(11)
O4 Cu1 O5 105.52(10)
O1 Cu1 O5 92.77(9)
N1 Cu1 O5 91.83(11)
C2 N1 C3 115.9(2)
C2 N1 Cu1 110.8(2)
C3 N1 Cu1 106.36(19)
C2 N1 H1 109(2)
C3 N1 H1 109(2)
Cu1 N1 H1 105(2)
C1 O1 Cu1 115.4(2)
C4 O4 Cu1 114.2(2)
Cu1 O5 H5A 111(3)
Cu1 O5 H5B 117(3)
H5A O5 H5B 104(4)
C9 N2 C5 117.8(3)
C9 N2 Cu1 119.8(2)
C5 N2 Cu1 122.4(2)
C6 C7 C8 118.2(3)
C6 C7 C10 123.6(3)
C8 C7 C10 118.2(3)
N3 O6 H6A 97(3)
O2 C1 O1 124.3(3)
O2 C1 C2 118.4(3)
O1 C1 C2 117.3(3)
O3 C4 O4 124.7(3)
O3 C4 C3 118.6(3)
O4 C4 C3 116.6(3)
C10 N3 O6 110.1(3)
N1 C3 C4 109.0(2)
N1 C3 H3B 112(2)
C4 C3 H3B 114(2)
N1 C3 H3A 109(2)
C4 C3 H3A 103.5(19)
H3B C3 H3A 108(3)
N2 C5 C6 122.7(3)
N2 C5 H5 112(2)
C6 C5 H5 125(2)
N2 C9 C8 123.0(3)
N2 C9 H9 116(2)
C8 C9 H9 121(2)
N1 C2 C1 111.4(2)
N1 C2 H2B 110(2)
C1 C2 H2B 107(2)
N1 C2 H2A 111(2)
C1 C2 H2A 110(2)
H2B C2 H2A 108(3)
C5 C6 C7 119.6(3)
C5 C6 H6 121(2)
C7 C6 H6 120(2)
C9 C8 C7 118.7(3)
C9 C8 H8 116(2)
C7 C8 H8 125(2)
N3 C10 C7 120.6(3)
N3 C10 H10 122(2)
C7 C10 H10 117(2)

loop_
_geom_bond_atom_site_label_1
_geom_bond_atom_site_label_2
_geom_bond_distance
Cu1 N2 1.968(3)
Cu1 O4 1.969(3)
Cu1 O1 1.998(3)
Cu1 N1 1.998(3)
Cu1 O5 2.326(4)
N1 C2 1.474(4)
N1 C3 1.479(4)
N1 H1 0.83(3)
O1 C1 1.281(4)
O2 C1 1.241(4)
O3 C4 1.246(4)
O4 C4 1.274(4)
O5 H5A 0.816(18)
O5 H5B 0.816(18)
N2 C9 1.339(4)
N2 C5 1.349(4)
C7 C6 1.385(5)
C7 C8 1.396(4)
C7 C10 1.471(4)
O6 N3 1.394(4)
O6 H6A 0.822(18)
C1 C2 1.523(4)
C4 C3 1.519(4)
N3 C10 1.274(4)
C3 H3B 0.94(4)
C3 H3A 1.01(4)
C5 C6 1.372(4)
C5 H5 0.87(3)
C9 C8 1.382(4)
C9 H9 0.90(3)
C2 H2B 0.98(4)
C2 H2A 0.95(3)
C6 H6 0.95(4)
C8 H8 0.89(4)
C10 H10 0.93(4)

loop_
_geom_hbond_atom_site_label_D
_geom_hbond_atom_site_label_H
_geom_hbond_atom_site_label_A
_geom_hbond_site_symmetry_A
_geom_hbond_distance_DH
_geom_hbond_distance_HA
_geom_hbond_distance_DA
_geom_hbond_angle_DHA
C5 H5 O4 . 0.87(3) 2.36(3) 2.973(4) 128(3)
C9 H9 O1 . 0.90(3) 2.44(3) 3.014(4) 121(3)
O5 H5A O2 2_445 0.816(18) 1.99(2) 2.771(4) 159(3)
O6 H6A O3 2_444 0.822(18) 1.97(3) 2.694(4) 147(3)
O5 H5B O3 1_445 0.816(18) 1.986(19) 2.796(4) 172(4)
N1 H1 O1 1_655 0.83(3) 2.59(4) 3.214(5) 133(3)
N1 H1 O2 1_655 0.83(3) 2.42(3) 3.026(4) 130(3)
C10 H10 O6 2_234 0.93(4) 2.47(4) 3.340(5) 156(3)
